data_1552463
loop_
_publ_author_name
'Schoemaker, Robin'
'Schwedtmann, Kai'
'Franconetti, Antonio'
'Frontera, Antonio'
'Hennersdorf, Felix'
'Weigand, Jan J.'

_publ_section_title
;
 Controlled scrambling reactions to polyphosphanes via bond metathesis
 reactions
;
_journal_name_full 'Chemical Science'
_journal_paper_doi 10.1039/C9SC04501E
_journal_year 2019
_chemical_formula_moiety 'C21 H40 N P3'
_chemical_formula_sum 'C21 H40 N P3'
_chemical_formula_weight 399.45
_space_group_crystal_system triclinic
_space_group_IT_number 2
_space_group_name_Hall '-P 1'
_space_group_name_H-M_alt 'P -1'
_symmetry_space_group_name_Hall '-P 1'
_symmetry_space_group_name_H-M 'P -1'
_atom_sites_solution_hydrogens geom
_audit_creation_date 2018-08-08
_audit_creation_method
;
Olex2 1.2
(compiled 2015.09.30 svn.r3233 for OlexSys, GUI svn.r5103)
;
_audit_update_record
;
2019-08-30 deposited with the CCDC.    2019-10-17 downloaded from the CCDC.
;
_cell_angle_alpha 73.202(3)
_cell_angle_beta 86.167(3)
_cell_angle_gamma 72.923(3)
_cell_formula_units_Z 2
_cell_length_a 7.9088(3)
_cell_length_b 11.2925(4)
_cell_length_c 14.4882(6)
_cell_measurement_reflns_used 10447
_cell_measurement_temperature 100.01(10)
_cell_measurement_theta_max 76.4860
_cell_measurement_theta_min 3.1640
_cell_volume 1183.89(8)
_computing_cell_refinement 'CrysAlisPro 1.171.38.41 (Rigaku OD, 2015)'
_computing_data_collection 'CrysAlisPro 1.171.38.41 (Rigaku OD, 2015)'
_computing_data_reduction 'CrysAlisPro 1.171.38.41 (Rigaku OD, 2015)'
_computing_molecular_graphics 'Olex2 (Dolomanov et al., 2009)'
_computing_publication_material 'Olex2 (Dolomanov et al., 2009)'
_computing_structure_refinement 'ShelXL (Sheldrick, 2015)'
_computing_structure_solution 'ShelXT (Sheldrick, 2015)'
_diffrn_ambient_environment N~2~
_diffrn_ambient_temperature 100.01(10)
_diffrn_detector 'CCD plate'
_diffrn_detector_area_resol_mean 10.5700
_diffrn_detector_type AtlasS2
_diffrn_measured_fraction_theta_full 1.000
_diffrn_measured_fraction_theta_max 0.989
_diffrn_measurement_details
;
List of Runs (angles in degrees, time in seconds):

  # Type    Start    End  Width  t~exp~   \w     \q     \k     \f   Frames
#--------------------------------------------------------------------------
  1  \w   -109.00 -12.00   0.50    1.00    --  -38.50 -57.00-180.00  194
  2  \w    -65.00  32.00   0.50    1.00    --  -38.50  57.00 -30.00  194
  3  \w     20.00 115.00   0.50    1.00    --   42.75  38.00-150.00  190
  4  \w      1.00  83.00   0.50    1.00    --   42.75 -99.00 120.00  164
  5  \w     23.00  98.00   0.50    1.00    --   42.75-125.00 120.00  150
  6  \w    -30.00  65.00   0.50    1.00    --   42.75 -38.00  30.00  190
  7  \w     31.00 156.00   0.50    4.00    --  111.00 -15.00-120.00  250
  8  \w     30.00 109.00   0.50    4.00    --  111.00 -94.00  60.00  158
  9  \w     94.00 178.00   0.50    4.00    --  111.00 125.00 120.00  168
 10  \w     87.00 178.00   0.50    4.00    --  111.00  45.00-120.00  182
 11  \w     87.00 178.00   0.50    4.00    --  111.00  45.00-150.00  182
 12  \w     37.00 142.00   0.50    4.00    --  111.00 -77.00  90.00  210
 13  \w     40.00 135.00   0.50    4.00    --  111.00 -45.00 -90.00  190
 14  \w     87.00 178.00   0.50    4.00    --  111.00  30.00 150.00  182
 15  \w     30.00 109.00   0.50    4.00    --  111.00 -94.00 -60.00  158
 16  \w     39.00 121.00   0.50    4.00    --  111.00-125.00 120.00  164
 17  \w     39.00 121.00   0.50    4.00    --  111.00-125.00 -60.00  164
 18  \w     39.00 121.00   0.50    4.00    --  111.00-125.00  30.00  164
 19  \w     39.00 121.00   0.50    4.00    --  111.00-125.00 -90.00  164
 20  \w     83.00 175.00   0.50    4.00    --  111.00  61.00  60.00  184
 21  \w     75.00 121.00   0.50    4.00    --  111.00-125.00-180.00   92
 22  \w     41.00 135.00   0.50    4.00    --  111.00 -45.00  60.00  188
;
_diffrn_measurement_device 'four-circle diffractometer'
_diffrn_measurement_device_type 'SuperNova, Dual, Cu at zero, AtlasS2'
_diffrn_measurement_method '\w scans'
_diffrn_orient_matrix_type 'CrysAlisPro convention (1999,Acta A55,543-557)'
_diffrn_orient_matrix_UB_11 -0.1565605000
_diffrn_orient_matrix_UB_12 0.1087817000
_diffrn_orient_matrix_UB_13 0.0189253000
_diffrn_orient_matrix_UB_21 -0.0299919000
_diffrn_orient_matrix_UB_22 0.0621726000
_diffrn_orient_matrix_UB_23 -0.1094646000
_diffrn_orient_matrix_UB_31 -0.1270010000
_diffrn_orient_matrix_UB_32 -0.0802132000
_diffrn_orient_matrix_UB_33 -0.0009884000
_diffrn_radiation_monochromator mirror
_diffrn_radiation_probe x-ray
_diffrn_radiation_type CuK\a
_diffrn_radiation_wavelength 1.54184
_diffrn_reflns_av_R_equivalents 0.0125
_diffrn_reflns_av_unetI/netI 0.0117
_diffrn_reflns_Laue_measured_fraction_full 1.000
_diffrn_reflns_Laue_measured_fraction_max 0.989
_diffrn_reflns_limit_h_max 9
_diffrn_reflns_limit_h_min -9
_diffrn_reflns_limit_k_max 13
_diffrn_reflns_limit_k_min -14
_diffrn_reflns_limit_l_max 18
_diffrn_reflns_limit_l_min -17
_diffrn_reflns_number 14550
_diffrn_reflns_point_group_measured_fraction_full 1.000
_diffrn_reflns_point_group_measured_fraction_max 0.989
_diffrn_reflns_theta_full 67.684
_diffrn_reflns_theta_max 76.921
_diffrn_reflns_theta_min 3.187
_diffrn_source 'micro-focus sealed X-ray tube'
_diffrn_source_type 'SuperNova (Cu) X-ray Source'
_exptl_absorpt_coefficient_mu 2.319
_exptl_absorpt_correction_T_max 0.844
_exptl_absorpt_correction_T_min 0.574
_exptl_absorpt_correction_type gaussian
_exptl_absorpt_process_details
;
CrysAlisPro 1.171.38.41 (Rigaku Oxford Diffraction, 2015)
Numerical absorption correction based on gaussian integration over
            a multifaceted crystal model
Empirical absorption correction using spherical harmonics,
 implemented in SCALE3 ABSPACK scaling algorithm.
;
_exptl_crystal_colour 'clear colourless'
_exptl_crystal_colour_lustre clear
_exptl_crystal_colour_primary colourless
_exptl_crystal_density_diffrn 1.121
_exptl_crystal_description block
_exptl_crystal_F_000 436
_exptl_crystal_size_max 0.397
_exptl_crystal_size_mid 0.18
_exptl_crystal_size_min 0.081
_refine_diff_density_max 0.348
_refine_diff_density_min -0.263
_refine_diff_density_rms 0.044
_refine_ls_extinction_method none
_refine_ls_goodness_of_fit_ref 1.057
_refine_ls_hydrogen_treatment constr
_refine_ls_matrix_type full
_refine_ls_number_parameters 238
_refine_ls_number_reflns 4930
_refine_ls_number_restraints 0
_refine_ls_restrained_S_all 1.057
_refine_ls_R_factor_all 0.0268
_refine_ls_R_factor_gt 0.0265
_refine_ls_shift/su_max 0.002
_refine_ls_shift/su_mean 0.000
_refine_ls_structure_factor_coef Fsqd
_refine_ls_weighting_details 'w=1/[\s^2^(Fo^2^)+(0.0347P)^2^+0.4663P] where P=(Fo^2^+2Fc^2^)/3'
_refine_ls_weighting_scheme calc
_refine_ls_wR_factor_gt 0.0689
_refine_ls_wR_factor_ref 0.0692
_reflns_Friedel_coverage 0.000
_reflns_number_gt 4861
_reflns_number_total 4930
_reflns_threshold_expression 'I > 2\s(I)'
_cod_data_source_file c9sc04501e2.cif
_cod_data_source_block 9c
_cod_original_cell_volume 1183.90(8)
_cod_database_code 1552463
_chemical_oxdiff_formula 'C42 H80 N2 P6 '
_shelx_space_group_comment
;
The symmetry employed for this shelxl refinement is uniquely defined
by the following loop, which should always be used as a source of
symmetry information in preference to the above space-group names.
They are only intended as comments.
;
_reflns_odcompleteness_completeness 100.00
_reflns_odcompleteness_iscentric 1
_reflns_odcompleteness_theta 66.97
_olex2_refinement_description
;
1. Fixed Uiso
 At 1.2 times of:
  All C(H) groups
 At 1.5 times of:
  All C(H,H,H) groups
2.a Aromatic/amide H refined with riding coordinates:
 C2(H2), C3(H3), C4(H4), C5(H5)
2.b Idealised Me refined as rotating group:
 C7(H7A,H7B,H7C), C8(H8A,H8B,H8C), C9(H9A,H9B,H9C), C11(H11A,H11B,H11C),
 C12(H12A,H12B,H12C), C13(H13A,H13B,H13C), C15(H15A,H15B,H15C), C16(H16A,H16B,
 H16C), C17(H17A,H17B,H17C), C19(H19A,H19B,H19C), C20(H20A,H20B,H20C), C21(H21A,
 H21B,H21C)
;
_shelx_shelxl_version_number 2014/7
_olex2_submission_special_instructions 'No special instructions were received'
_oxdiff_exptl_absorpt_empirical_details
;
Empirical correction (ABSPACK) includes:
- Absorption correction using spherical harmonics
- Frame scaling
;
_oxdiff_exptl_absorpt_empirical_full_max 1.345
_oxdiff_exptl_absorpt_empirical_full_min 0.613

loop_
_space_group_symop_operation_xyz
'x, y, z'
'-x, -y, -z'

loop_
_atom_site_label
_atom_site_type_symbol
_atom_site_fract_x
_atom_site_fract_y
_atom_site_fract_z
_atom_site_U_iso_or_equiv
_atom_site_adp_type
_atom_site_occupancy
_atom_site_site_symmetry_order
_atom_site_calc_flag
_atom_site_refinement_flags_posn
P1 P 0.78403(3) 0.71487(2) 0.75251(2) 0.01403(7) Uani 1 1 d .
P2 P 0.72985(3) 0.52946(2) 0.76334(2) 0.01407(7) Uani 1 1 d .
P3 P 0.52635(3) 0.85693(3) 0.77111(2) 0.01688(7) Uani 1 1 d .
N1 N 0.69073(13) 0.86650(10) 0.56303(7) 0.0265(2) Uani 1 1 d .
C1 C 0.82588(14) 0.78996(10) 0.62406(8) 0.0172(2) Uani 1 1 d .
C2 C 1.00064(15) 0.76874(11) 0.59551(8) 0.0214(2) Uani 1 1 d .
H2 H 1.0922 0.7185 0.6396 0.026 Uiso 1 1 calc R
C3 C 1.03704(17) 0.82329(13) 0.50057(10) 0.0291(3) Uani 1 1 d .
H3 H 1.1533 0.8092 0.4800 0.035 Uiso 1 1 calc R
C4 C 0.89893(18) 0.89890(13) 0.43677(9) 0.0307(3) Uani 1 1 d .
H4 H 0.9200 0.9345 0.3722 0.037 Uiso 1 1 calc R
C5 C 0.72865(18) 0.92032(13) 0.47124(9) 0.0318(3) Uani 1 1 d .
H5 H 0.6359 0.9744 0.4291 0.038 Uiso 1 1 calc R
C6 C 0.66125(14) 0.52286(11) 0.64255(8) 0.0192(2) Uani 1 1 d .
C7 C 0.49419(15) 0.63702(13) 0.61053(8) 0.0255(2) Uani 1 1 d .
H7A H 0.4058 0.6297 0.6589 0.038 Uiso 1 1 calc GR
H7B H 0.4496 0.6362 0.5508 0.038 Uiso 1 1 calc GR
H7C H 0.5227 0.7165 0.6019 0.038 Uiso 1 1 calc GR
C8 C 0.79778(16) 0.52517(12) 0.56246(8) 0.0234(2) Uani 1 1 d .
H8A H 0.8330 0.6027 0.5496 0.035 Uiso 1 1 calc GR
H8B H 0.7466 0.5228 0.5050 0.035 Uiso 1 1 calc GR
H8C H 0.8994 0.4515 0.5826 0.035 Uiso 1 1 calc GR
C9 C 0.60393(17) 0.39877(13) 0.66156(9) 0.0284(3) Uani 1 1 d .
H9A H 0.7067 0.3251 0.6742 0.043 Uiso 1 1 calc GR
H9B H 0.5411 0.4022 0.6060 0.043 Uiso 1 1 calc GR
H9C H 0.5283 0.3918 0.7163 0.043 Uiso 1 1 calc GR
C10 C 0.95874(14) 0.41496(10) 0.80256(8) 0.0188(2) Uani 1 1 d .
C11 C 1.11713(15) 0.44807(11) 0.74614(9) 0.0240(2) Uani 1 1 d .
H11A H 1.1025 0.4545 0.6795 0.036 Uiso 1 1 calc GR
H11B H 1.2237 0.3815 0.7718 0.036 Uiso 1 1 calc GR
H11C H 1.1247 0.5290 0.7518 0.036 Uiso 1 1 calc GR
C12 C 0.97962(16) 0.41583(12) 0.90696(9) 0.0264(2) Uani 1 1 d .
H12A H 0.9749 0.5014 0.9080 0.040 Uiso 1 1 calc GR
H12B H 1.0914 0.3570 0.9333 0.040 Uiso 1 1 calc GR
H12C H 0.8857 0.3896 0.9448 0.040 Uiso 1 1 calc GR
C13 C 0.95981(17) 0.27800(11) 0.80407(10) 0.0295(3) Uani 1 1 d .
H13A H 0.8533 0.2610 0.8328 0.044 Uiso 1 1 calc GR
H13B H 1.0604 0.2162 0.8411 0.044 Uiso 1 1 calc GR
H13C H 0.9664 0.2713 0.7393 0.044 Uiso 1 1 calc GR
C14 C 0.41944(14) 0.76821(11) 0.88080(8) 0.0184(2) Uani 1 1 d .
C15 C 0.30974(15) 0.70045(12) 0.84123(9) 0.0243(2) Uani 1 1 d .
H15A H 0.2350 0.7619 0.7888 0.036 Uiso 1 1 calc GR
H15B H 0.2380 0.6651 0.8915 0.036 Uiso 1 1 calc GR
H15C H 0.3879 0.6322 0.8187 0.036 Uiso 1 1 calc GR
C16 C 0.54092(16) 0.66894(11) 0.96275(8) 0.0222(2) Uani 1 1 d .
H16A H 0.6213 0.6035 0.9383 0.033 Uiso 1 1 calc GR
H16B H 0.4709 0.6300 1.0122 0.033 Uiso 1 1 calc GR
H16C H 0.6068 0.7111 0.9892 0.033 Uiso 1 1 calc GR
C17 C 0.28692(17) 0.87005(12) 0.92147(9) 0.0265(3) Uani 1 1 d .
H17A H 0.3503 0.9078 0.9536 0.040 Uiso 1 1 calc GR
H17B H 0.2118 0.8297 0.9665 0.040 Uiso 1 1 calc GR
H17C H 0.2161 0.9362 0.8696 0.040 Uiso 1 1 calc GR
C18 C 0.62840(16) 0.97078(11) 0.80936(9) 0.0237(2) Uani 1 1 d .
C19 C 0.75755(18) 1.01037(12) 0.73036(10) 0.0309(3) Uani 1 1 d .
H19A H 0.8584 0.9374 0.7320 0.046 Uiso 1 1 calc GR
H19B H 0.7955 1.0786 0.7414 0.046 Uiso 1 1 calc GR
H19C H 0.6993 1.0399 0.6684 0.046 Uiso 1 1 calc GR
C20 C 0.72908(18) 0.91655(13) 0.90588(10) 0.0294(3) Uani 1 1 d .
H20A H 0.6478 0.9023 0.9573 0.044 Uiso 1 1 calc GR
H20B H 0.7866 0.9770 0.9139 0.044 Uiso 1 1 calc GR
H20C H 0.8161 0.8363 0.9071 0.044 Uiso 1 1 calc GR
C21 C 0.48002(19) 1.09482(12) 0.80877(11) 0.0352(3) Uani 1 1 d .
H21A H 0.4180 1.1284 0.7477 0.053 Uiso 1 1 calc GR
H21B H 0.5304 1.1579 0.8188 0.053 Uiso 1 1 calc GR
H21C H 0.3991 1.0756 0.8594 0.053 Uiso 1 1 calc GR

loop_
_atom_site_aniso_label
_atom_site_aniso_U_11
_atom_site_aniso_U_22
_atom_site_aniso_U_33
_atom_site_aniso_U_23
_atom_site_aniso_U_13
_atom_site_aniso_U_12
P1 0.01474(13) 0.01314(13) 0.01317(13) -0.00339(9) 0.00062(9) -0.00287(9)
P2 0.01358(13) 0.01535(13) 0.01344(13) -0.00484(10) 0.00106(9) -0.00383(9)
P3 0.01673(13) 0.01540(13) 0.01497(13) -0.00260(10) 0.00308(10) -0.00157(10)
N1 0.0226(5) 0.0292(5) 0.0189(5) 0.0003(4) 0.0013(4) -0.0016(4)
C1 0.0185(5) 0.0154(5) 0.0164(5) -0.0042(4) 0.0026(4) -0.0039(4)
C2 0.0171(5) 0.0212(5) 0.0234(6) -0.0046(4) 0.0028(4) -0.0039(4)
C3 0.0235(6) 0.0315(6) 0.0313(7) -0.0090(5) 0.0122(5) -0.0089(5)
C4 0.0376(7) 0.0322(7) 0.0187(6) -0.0016(5) 0.0092(5) -0.0119(5)
C5 0.0298(6) 0.0350(7) 0.0200(6) 0.0025(5) -0.0017(5) -0.0028(5)
C6 0.0176(5) 0.0262(6) 0.0172(5) -0.0102(4) 0.0012(4) -0.0075(4)
C7 0.0180(5) 0.0387(7) 0.0202(5) -0.0115(5) -0.0033(4) -0.0046(5)
C8 0.0236(6) 0.0324(6) 0.0183(5) -0.0132(5) 0.0045(4) -0.0091(5)
C9 0.0299(6) 0.0355(7) 0.0299(6) -0.0164(5) 0.0032(5) -0.0180(5)
C10 0.0168(5) 0.0151(5) 0.0211(5) -0.0022(4) -0.0010(4) -0.0021(4)
C11 0.0151(5) 0.0229(6) 0.0296(6) -0.0039(5) 0.0008(4) -0.0024(4)
C12 0.0256(6) 0.0269(6) 0.0205(6) 0.0007(5) -0.0061(4) -0.0042(5)
C13 0.0264(6) 0.0160(5) 0.0435(7) -0.0071(5) 0.0013(5) -0.0034(5)
C14 0.0195(5) 0.0204(5) 0.0165(5) -0.0068(4) 0.0054(4) -0.0068(4)
C15 0.0199(5) 0.0322(6) 0.0257(6) -0.0134(5) 0.0061(4) -0.0110(5)
C16 0.0293(6) 0.0219(5) 0.0156(5) -0.0034(4) 0.0028(4) -0.0100(5)
C17 0.0278(6) 0.0265(6) 0.0262(6) -0.0114(5) 0.0125(5) -0.0080(5)
C18 0.0286(6) 0.0150(5) 0.0289(6) -0.0091(4) 0.0111(5) -0.0078(4)
C19 0.0379(7) 0.0205(6) 0.0386(7) -0.0123(5) 0.0186(6) -0.0149(5)
C20 0.0356(7) 0.0293(6) 0.0329(7) -0.0176(5) 0.0062(5) -0.0163(5)
C21 0.0410(7) 0.0172(6) 0.0444(8) -0.0109(5) 0.0178(6) -0.0053(5)

loop_
_atom_type_symbol
_atom_type_description
_atom_type_scat_dispersion_real
_atom_type_scat_dispersion_imag
_atom_type_scat_source
C C 0.0181 0.0091 'International Tables Vol C Tables 4.2.6.8 and 6.1.1.4'
H H 0.0000 0.0000 'International Tables Vol C Tables 4.2.6.8 and 6.1.1.4'
N N 0.0311 0.0180 'International Tables Vol C Tables 4.2.6.8 and 6.1.1.4'
P P 0.2955 0.4335 'International Tables Vol C Tables 4.2.6.8 and 6.1.1.4'

loop_
_exptl_crystal_face_index_h
_exptl_crystal_face_index_k
_exptl_crystal_face_index_l
_exptl_crystal_face_perp_dist
0 -1 -1 0.0280
0 1 1 0.0530
0 -1 1 0.0740
0 1 -1 0.0740
-5 -2 -1 0.1865
1 1 0 0.1559

loop_
_geom_angle_atom_site_label_1
_geom_angle_atom_site_label_2
_geom_angle_atom_site_label_3
_geom_angle
P2 P1 P3 107.642(14)
C1 P1 P2 108.33(4)
C1 P1 P3 99.70(3)
C6 P2 P1 111.75(4)
C6 P2 C10 111.25(5)
C10 P2 P1 99.16(4)
C14 P3 P1 105.86(4)
C14 P3 C18 108.48(5)
C18 P3 P1 96.29(4)
C1 N1 C5 118.15(10)
N1 C1 P1 120.57(8)
N1 C1 C2 121.89(10)
C2 C1 P1 117.48(8)
C1 C2 H2 120.4
C3 C2 C1 119.15(11)
C3 C2 H2 120.4
C2 C3 H3 120.3
C4 C3 C2 119.32(11)
C4 C3 H3 120.3
C3 C4 H4 120.8
C3 C4 C5 118.34(11)
C5 C4 H4 120.8
N1 C5 C4 123.06(12)
N1 C5 H5 118.5
C4 C5 H5 118.5
C7 C6 P2 105.66(7)
C7 C6 C9 106.76(10)
C8 C6 P2 117.57(8)
C8 C6 C7 110.48(10)
C8 C6 C9 108.94(9)
C9 C6 P2 106.86(8)
C6 C7 H7A 109.5
C6 C7 H7B 109.5
C6 C7 H7C 109.5
H7A C7 H7B 109.5
H7A C7 H7C 109.5
H7B C7 H7C 109.5
C6 C8 H8A 109.5
C6 C8 H8B 109.5
C6 C8 H8C 109.5
H8A C8 H8B 109.5
H8A C8 H8C 109.5
H8B C8 H8C 109.5
C6 C9 H9A 109.5
C6 C9 H9B 109.5
C6 C9 H9C 109.5
H9A C9 H9B 109.5
H9A C9 H9C 109.5
H9B C9 H9C 109.5
C11 C10 P2 117.87(8)
C11 C10 C12 107.99(10)
C11 C10 C13 109.48(10)
C12 C10 P2 104.17(8)
C12 C10 C13 108.02(10)
C13 C10 P2 108.83(8)
C10 C11 H11A 109.5
C10 C11 H11B 109.5
C10 C11 H11C 109.5
H11A C11 H11B 109.5
H11A C11 H11C 109.5
H11B C11 H11C 109.5
C10 C12 H12A 109.5
C10 C12 H12B 109.5
C10 C12 H12C 109.5
H12A C12 H12B 109.5
H12A C12 H12C 109.5
H12B C12 H12C 109.5
C10 C13 H13A 109.5
C10 C13 H13B 109.5
C10 C13 H13C 109.5
H13A C13 H13B 109.5
H13A C13 H13C 109.5
H13B C13 H13C 109.5
C15 C14 P3 105.56(7)
C16 C14 P3 117.98(8)
C16 C14 C15 109.04(9)
C16 C14 C17 109.05(9)
C17 C14 P3 107.96(8)
C17 C14 C15 106.67(9)
C14 C15 H15A 109.5
C14 C15 H15B 109.5
C14 C15 H15C 109.5
H15A C15 H15B 109.5
H15A C15 H15C 109.5
H15B C15 H15C 109.5
C14 C16 H16A 109.5
C14 C16 H16B 109.5
C14 C16 H16C 109.5
H16A C16 H16B 109.5
H16A C16 H16C 109.5
H16B C16 H16C 109.5
C14 C17 H17A 109.5
C14 C17 H17B 109.5
C14 C17 H17C 109.5
H17A C17 H17B 109.5
H17A C17 H17C 109.5
H17B C17 H17C 109.5
C19 C18 P3 107.29(8)
C20 C18 P3 116.56(8)
C20 C18 C19 107.90(11)
C20 C18 C21 110.11(11)
C21 C18 P3 108.03(9)
C21 C18 C19 106.47(10)
C18 C19 H19A 109.5
C18 C19 H19B 109.5
C18 C19 H19C 109.5
H19A C19 H19B 109.5
H19A C19 H19C 109.5
H19B C19 H19C 109.5
C18 C20 H20A 109.5
C18 C20 H20B 109.5
C18 C20 H20C 109.5
H20A C20 H20B 109.5
H20A C20 H20C 109.5
H20B C20 H20C 109.5
C18 C21 H21A 109.5
C18 C21 H21B 109.5
C18 C21 H21C 109.5
H21A C21 H21B 109.5
H21A C21 H21C 109.5
H21B C21 H21C 109.5

loop_
_geom_bond_atom_site_label_1
_geom_bond_atom_site_label_2
_geom_bond_distance
P1 P2 2.2181(4)
P1 P3 2.2485(4)
P1 C1 1.8608(11)
P2 C6 1.8945(11)
P2 C10 1.9000(11)
P3 C14 1.9083(11)
P3 C18 1.9215(12)
N1 C1 1.3466(15)
N1 C5 1.3471(16)
C1 C2 1.3875(15)
C2 H2 0.9300
C2 C3 1.3841(17)
C3 H3 0.9300
C3 C4 1.3812(19)
C4 H4 0.9300
C4 C5 1.3820(19)
C5 H5 0.9300
C6 C7 1.5358(16)
C6 C8 1.5312(15)
C6 C9 1.5422(16)
C7 H7A 0.9600
C7 H7B 0.9600
C7 H7C 0.9600
C8 H8A 0.9600
C8 H8B 0.9600
C8 H8C 0.9600
C9 H9A 0.9600
C9 H9B 0.9600
C9 H9C 0.9600
C10 C11 1.5293(15)
C10 C12 1.5355(16)
C10 C13 1.5380(16)
C11 H11A 0.9600
C11 H11B 0.9600
C11 H11C 0.9600
C12 H12A 0.9600
C12 H12B 0.9600
C12 H12C 0.9600
C13 H13A 0.9600
C13 H13B 0.9600
C13 H13C 0.9600
C14 C15 1.5417(15)
C14 C16 1.5298(15)
C14 C17 1.5393(15)
C15 H15A 0.9600
C15 H15B 0.9600
C15 H15C 0.9600
C16 H16A 0.9600
C16 H16B 0.9600
C16 H16C 0.9600
C17 H17A 0.9600
C17 H17B 0.9600
C17 H17C 0.9600
C18 C19 1.5393(16)
C18 C20 1.5272(18)
C18 C21 1.5390(16)
C19 H19A 0.9600
C19 H19B 0.9600
C19 H19C 0.9600
C20 H20A 0.9600
C20 H20B 0.9600
C20 H20C 0.9600
C21 H21A 0.9600
C21 H21B 0.9600
C21 H21C 0.9600

loop_
_geom_torsion_atom_site_label_1
_geom_torsion_atom_site_label_2
_geom_torsion_atom_site_label_3
_geom_torsion_atom_site_label_4
_geom_torsion
P1 P2 C6 C7 -59.25(8)
P1 P2 C6 C8 64.56(9)
P1 P2 C6 C9 -172.70(7)
P1 C1 C2 C3 -179.84(9)
P2 P1 C1 N1 87.08(9)
P2 P1 C1 C2 -95.81(9)
P3 P1 C1 N1 -25.28(10)
P3 P1 C1 C2 151.82(8)
N1 C1 C2 C3 -2.78(18)
C1 N1 C5 C4 1.1(2)
C1 C2 C3 C4 0.84(19)
C2 C3 C4 C5 1.9(2)
C3 C4 C5 N1 -2.9(2)
C5 N1 C1 P1 178.80(10)
C5 N1 C1 C2 1.82(18)
C10 P2 C6 C7 -169.06(7)
C10 P2 C6 C8 -45.26(10)
C10 P2 C6 C9 77.49(9)

loop_
_exptl_oxdiff_crystal_face_indexfrac_h
_exptl_oxdiff_crystal_face_indexfrac_k
_exptl_oxdiff_crystal_face_indexfrac_l
_exptl_oxdiff_crystal_face_x
_exptl_oxdiff_crystal_face_y
_exptl_oxdiff_crystal_face_z
0.0007 -0.9998 -0.9990 -0.1278 0.0472 0.0811
-0.0007 0.9998 0.9990 0.1278 -0.0472 -0.0811
0.0010 -0.9980 1.0011 -0.0898 -0.1717 0.0789
-0.0010 0.9980 -1.0011 0.0898 0.1717 -0.0789
-4.9978 -2.0023 -1.0036 0.5457 0.1353 0.7963
0.9990 0.9996 0.0001 -0.0477 0.0322 -0.2071
